data_7112746
loop_
_publ_author_name
'Markus Feurer'
'Georg Frey'
'Hieu-Trinh Luu'
'Daniel Kratzert'
'Jan Streuff'

_publ_section_title
;
 The cross-selective titanium(III)-catalysed acyloin reaction
;
_journal_name_full Chem.Commun.
_journal_page_first 5370
_journal_paper_doi 10.1039/C3CC46894A
_journal_volume 50
_journal_year 2014
_chemical_formula_moiety 'C16 H16 O2'
_chemical_formula_sum 'C16 H16 O2'
_chemical_formula_weight 240.29
_chemical_name_systematic
;
 ?
;
_space_group_crystal_system monoclinic
_space_group_IT_number 7
_space_group_name_Hall 'P -2yc'
_space_group_name_H-M_alt 'P 1 c 1'
_symmetry_space_group_name_Hall 'P -2yc'
_symmetry_space_group_name_H-M 'P 1 c 1'
_atom_sites_solution_hydrogens mixed
_audit_creation_method SHELXL-2013
_cell_angle_alpha 90
_cell_angle_beta 90.240(3)
_cell_angle_gamma 90
_cell_formula_units_Z 2
_cell_length_a 6.4499(11)
_cell_length_b 13.834(2)
_cell_length_c 7.0464(12)
_cell_measurement_reflns_used 7645
_cell_measurement_temperature 100(2)
_cell_measurement_theta_max 53.552
_cell_measurement_theta_min 5.890
_cell_volume 628.73(18)
_computing_cell_refinement 'APEX 2013.4-1'
_computing_data_collection 'APEX 2013.4-1'
_computing_data_reduction 'SAINT V8.30C'
_computing_molecular_graphics 'XP (Sheldrick)'
_computing_publication_material 'XP (Sheldrick)'
_computing_structure_refinement 'SHELXL-2013 (Sheldrick, 2013)'
_computing_structure_solution 'SHELXT-2013 (Sheldrick, 2013)'
_diffrn_ambient_temperature 100(2)
_diffrn_measured_fraction_theta_full 0.999
_diffrn_measured_fraction_theta_max 0.999
_diffrn_measurement_device_type 'Bruker SMart APEXII'
_diffrn_measurement_method 'omega scans'
_diffrn_radiation_type MoK\a
_diffrn_radiation_wavelength 0.71073
_diffrn_reflns_av_R_equivalents 0.0354
_diffrn_reflns_av_unetI/netI 0.0203
_diffrn_reflns_Laue_measured_fraction_full 0.999
_diffrn_reflns_Laue_measured_fraction_max 0.999
_diffrn_reflns_limit_h_max 8
_diffrn_reflns_limit_h_min -8
_diffrn_reflns_limit_k_max 17
_diffrn_reflns_limit_k_min -17
_diffrn_reflns_limit_l_max 9
_diffrn_reflns_limit_l_min -9
_diffrn_reflns_number 19964
_diffrn_reflns_point_group_measured_fraction_full 0.999
_diffrn_reflns_point_group_measured_fraction_max 0.999
_diffrn_reflns_theta_full 25.242
_diffrn_reflns_theta_max 27.150
_diffrn_reflns_theta_min 2.945
_diffrn_source 'INCOATEC Mo Microsource'
_exptl_absorpt_coefficient_mu 0.082
_exptl_absorpt_correction_T_max 0.7455
_exptl_absorpt_correction_T_min 0.6820
_exptl_absorpt_correction_type multi-scan
_exptl_absorpt_process_details
;
SADABS-2012/1, G. Sheldrick,  Goettingen
;
_exptl_crystal_colour colorless
_exptl_crystal_density_diffrn 1.269
_exptl_crystal_description block
_exptl_crystal_F_000 256
_exptl_crystal_size_max 0.556
_exptl_crystal_size_mid 0.328
_exptl_crystal_size_min 0.173
_refine_diff_density_max 0.254
_refine_diff_density_min -0.173
_refine_diff_density_rms 0.036
_refine_ls_abs_structure_details
;
 Flack x determined using 1314 quotients [(I+)-(I-)]/[(I+)+(I-)]
 (Parsons and Flack (2004), Acta Cryst. A60, s61).
;
_refine_ls_abs_structure_Flack -0.1(3)
_refine_ls_extinction_method none
_refine_ls_goodness_of_fit_ref 1.058
_refine_ls_hydrogen_treatment mixed
_refine_ls_matrix_type full
_refine_ls_number_parameters 167
_refine_ls_number_reflns 2806
_refine_ls_number_restraints 3
_refine_ls_restrained_S_all 1.058
_refine_ls_R_factor_all 0.0318
_refine_ls_R_factor_gt 0.0308
_refine_ls_shift/su_max 0.000
_refine_ls_shift/su_mean 0.000
_refine_ls_structure_factor_coef Fsqd
_refine_ls_weighting_details 'w=1/[\s^2^(Fo^2^)+(0.0431P)^2^+0.1389P] where P=(Fo^2^+2Fc^2^)/3'
_refine_ls_weighting_scheme calc
_refine_ls_wR_factor_gt 0.0810
_refine_ls_wR_factor_ref 0.0817
_reflns_Friedel_coverage 0.987
_reflns_Friedel_fraction_full 0.998
_reflns_Friedel_fraction_max 0.999
_reflns_number_gt 2724
_reflns_number_total 2806
_reflns_threshold_expression 'I > 2\s(I)'
_cod_data_source_file c3cc46894a.txt
_cod_data_source_block DK_JS_III_132
_cod_original_cell_volume 628.74(18)
_cod_database_code 7112746
_shelx_space_group_comment
;
The symmetry employed for this shelxl refinement is uniquely defined
by the following loop, which should always be used as a source of
symmetry information in preference to the above space-group names.
They are only intended as comments.
;
_shelx_estimated_absorpt_t_min 0.956
_shelx_estimated_absorpt_t_max 0.986
_shelxl_version_number 2013-4

loop_
_space_group_symop_operation_xyz
'x, y, z'
'x, -y, z+1/2'

loop_
_atom_site_label
_atom_site_type_symbol
_atom_site_fract_x
_atom_site_fract_y
_atom_site_fract_z
_atom_site_U_iso_or_equiv
_atom_site_adp_type
_atom_site_occupancy
_atom_site_site_symmetry_order
_atom_site_calc_flag
_atom_site_refinement_flags_posn
_atom_site_refinement_flags_adp
O1 O 0.7913(2) 0.56932(11) 0.9656(2) 0.0223(3) Uani 1 1 d . .
O2 O 0.5416(2) 0.59901(10) 0.6800(2) 0.0185(3) Uani 1 1 d D .
H1 H 0.657(4) 0.5761(19) 0.696(4) 0.028 Uiso 1 1 d D U
C1 C 0.7888(3) 0.71050(14) 1.2806(3) 0.0155(4) Uani 1 1 d . .
C2 C 0.7935(3) 0.81015(15) 1.2601(3) 0.0190(4) Uani 1 1 d . .
H2 H 0.6832 0.8423 1.1965 0.023 Uiso 1 1 calc R U
C3 C 0.9598(4) 0.86328(15) 1.3325(3) 0.0232(4) Uani 1 1 d . .
H3 H 0.9618 0.9316 1.3190 0.028 Uiso 1 1 calc R U
C4 C 1.1220(3) 0.81669(17) 1.4241(3) 0.0231(4) Uani 1 1 d . .
H4 H 1.2341 0.8530 1.4753 0.028 Uiso 1 1 calc R U
C5 C 1.1198(3) 0.71673(16) 1.4408(3) 0.0210(4) Uani 1 1 d . .
H5 H 1.2323 0.6845 1.5008 0.025 Uiso 1 1 calc R U
C6 C 0.9541(3) 0.66372(14) 1.3702(3) 0.0178(4) Uani 1 1 d . .
H6 H 0.9530 0.5954 1.3829 0.021 Uiso 1 1 calc R U
C7 C 0.6049(3) 0.65320(14) 1.2080(3) 0.0167(4) Uani 1 1 d . .
H7A H 0.4800 0.6948 1.2094 0.020 Uiso 1 1 calc R U
H7B H 0.5797 0.5979 1.2940 0.020 Uiso 1 1 calc R U
C8 C 0.6388(3) 0.61579(13) 1.0085(3) 0.0156(4) Uani 1 1 d . .
C9 C 0.4731(3) 0.63770(13) 0.8565(3) 0.0155(4) Uani 1 1 d . .
C10 C 0.2720(3) 0.58650(14) 0.9115(3) 0.0187(4) Uani 1 1 d . .
H10A H 0.1648 0.6002 0.8162 0.028 Uiso 1 1 calc R U
H10B H 0.2261 0.6098 1.0357 0.028 Uiso 1 1 calc R U
H10C H 0.2961 0.5166 0.9176 0.028 Uiso 1 1 calc R U
C11 C 0.4563(3) 0.74759(12) 0.8419(3) 0.0162(4) Uani 1 1 d . .
C12 C 0.2944(3) 0.79927(15) 0.9238(3) 0.0197(4) Uani 1 1 d . .
H12 H 0.1855 0.7658 0.9859 0.024 Uiso 1 1 calc R U
C13 C 0.2914(4) 0.89975(16) 0.9152(3) 0.0257(5) Uani 1 1 d . .
H13 H 0.1810 0.9345 0.9724 0.031 Uiso 1 1 calc R U
C14 C 0.4478(4) 0.94916(15) 0.8240(3) 0.0281(5) Uani 1 1 d . .
H14 H 0.4452 1.0178 0.8181 0.034 Uiso 1 1 calc R U
C15 C 0.6089(4) 0.89818(16) 0.7411(3) 0.0261(5) Uani 1 1 d . .
H15 H 0.7166 0.9320 0.6778 0.031 Uiso 1 1 calc R U
C16 C 0.6133(3) 0.79826(15) 0.7503(3) 0.0201(4) Uani 1 1 d . .
H16 H 0.7245 0.7639 0.6935 0.024 Uiso 1 1 calc R U

loop_
_atom_site_aniso_label
_atom_site_aniso_U_11
_atom_site_aniso_U_22
_atom_site_aniso_U_33
_atom_site_aniso_U_23
_atom_site_aniso_U_13
_atom_site_aniso_U_12
O1 0.0159(6) 0.0268(8) 0.0243(7) -0.0058(6) -0.0024(5) 0.0033(6)
O2 0.0190(7) 0.0205(7) 0.0161(7) -0.0040(5) -0.0012(5) 0.0009(5)
C1 0.0155(8) 0.0201(9) 0.0109(8) -0.0014(7) 0.0001(7) 0.0000(8)
C2 0.0199(9) 0.0217(10) 0.0154(10) -0.0007(7) -0.0011(7) 0.0015(8)
C3 0.0296(10) 0.0196(9) 0.0204(10) -0.0017(8) 0.0022(8) -0.0049(9)
C4 0.0212(10) 0.0318(12) 0.0163(10) -0.0035(8) -0.0007(8) -0.0090(9)
C5 0.0182(9) 0.0307(11) 0.0143(9) -0.0002(8) -0.0017(7) 0.0010(8)
C6 0.0194(9) 0.0201(9) 0.0140(9) 0.0006(8) 0.0011(7) 0.0006(8)
C7 0.0154(9) 0.0194(9) 0.0153(10) 0.0007(7) -0.0017(7) 0.0001(7)
C8 0.0141(8) 0.0136(8) 0.0190(9) 0.0005(7) -0.0003(7) -0.0028(7)
C9 0.0150(8) 0.0171(8) 0.0144(9) -0.0012(7) 0.0004(7) -0.0004(7)
C10 0.0147(9) 0.0203(9) 0.0212(10) -0.0009(8) -0.0024(7) -0.0036(7)
C11 0.0189(8) 0.0172(9) 0.0123(8) -0.0004(8) -0.0045(6) 0.0000(8)
C12 0.0225(9) 0.0209(10) 0.0156(9) 0.0017(8) -0.0004(8) 0.0026(8)
C13 0.0357(11) 0.0230(11) 0.0183(10) -0.0009(8) 0.0003(9) 0.0098(9)
C14 0.0479(14) 0.0164(9) 0.0198(11) 0.0000(8) -0.0009(9) 0.0019(10)
C15 0.0370(13) 0.0225(11) 0.0190(10) -0.0005(8) 0.0031(9) -0.0081(9)
C16 0.0225(10) 0.0217(10) 0.0160(9) -0.0027(8) -0.0004(8) -0.0005(8)

loop_
_atom_type_symbol
_atom_type_description
_atom_type_scat_dispersion_real
_atom_type_scat_dispersion_imag
_atom_type_scat_source
C C 0.0033 0.0016 'International Tables Vol C Tables 4.2.6.8 and 6.1.1.4'
H H 0.0000 0.0000 'International Tables Vol C Tables 4.2.6.8 and 6.1.1.4'
O O 0.0106 0.0060 'International Tables Vol C Tables 4.2.6.8 and 6.1.1.4'

loop_
_geom_angle_atom_site_label_1
_geom_angle_atom_site_label_2
_geom_angle_atom_site_label_3
_geom_angle
C9 O2 H1 108(2)
C2 C1 C6 119.41(18)
C2 C1 C7 120.19(17)
C6 C1 C7 120.39(17)
C1 C2 C3 120.19(19)
C1 C2 H2 119.9
C3 C2 H2 119.9
C4 C3 C2 120.20(18)
C4 C3 H3 119.9
C2 C3 H3 119.9
C3 C4 C5 119.65(19)
C3 C4 H4 120.2
C5 C4 H4 120.2
C6 C5 C4 120.32(19)
C6 C5 H5 119.8
C4 C5 H5 119.8
C5 C6 C1 120.20(17)
C5 C6 H6 119.9
C1 C6 H6 119.9
C1 C7 C8 112.11(15)
C1 C7 H7A 109.2
C8 C7 H7A 109.2
C1 C7 H7B 109.2
C8 C7 H7B 109.2
H7A C7 H7B 107.9
O1 C8 C7 122.17(17)
O1 C8 C9 119.41(18)
C7 C8 C9 118.42(15)
O2 C9 C11 109.70(15)
O2 C9 C10 108.27(15)
C11 C9 C10 114.72(16)
O2 C9 C8 108.41(15)
C11 C9 C8 106.94(15)
C10 C9 C8 108.63(16)
C9 C10 H10A 109.5
C9 C10 H10B 109.5
H10A C10 H10B 109.5
C9 C10 H10C 109.5
H10A C10 H10C 109.5
H10B C10 H10C 109.5
C16 C11 C12 118.79(16)
C16 C11 C9 118.74(18)
C12 C11 C9 122.41(18)
C13 C12 C11 120.3(2)
C13 C12 H12 119.8
C11 C12 H12 119.8
C14 C13 C12 120.3(2)
C14 C13 H13 119.8
C12 C13 H13 119.8
C13 C14 C15 119.65(19)
C13 C14 H14 120.2
C15 C14 H14 120.2
C16 C15 C14 120.2(2)
C16 C15 H15 119.9
C14 C15 H15 119.9
C15 C16 C11 120.63(19)
C15 C16 H16 119.7
C11 C16 H16 119.7

loop_
_geom_bond_atom_site_label_1
_geom_bond_atom_site_label_2
_geom_bond_distance
O1 C8 1.215(2)
O2 C9 1.426(2)
O2 H1 0.81(2)
C1 C2 1.387(3)
C1 C6 1.396(3)
C1 C7 1.514(3)
C2 C3 1.395(3)
C2 H2 0.9500
C3 C4 1.386(3)
C3 H3 0.9500
C4 C5 1.388(3)
C4 H4 0.9500
C5 C6 1.386(3)
C5 H5 0.9500
C6 H6 0.9500
C7 C8 1.515(3)
C7 H7A 0.9900
C7 H7B 0.9900
C8 C9 1.540(3)
C9 C11 1.527(2)
C9 C10 1.529(3)
C10 H10A 0.9800
C10 H10B 0.9800
C10 H10C 0.9800
C11 C16 1.392(3)
C11 C12 1.393(3)
C12 C13 1.391(3)
C12 H12 0.9500
C13 C14 1.380(3)
C13 H13 0.9500
C14 C15 1.387(3)
C14 H14 0.9500
C15 C16 1.384(3)
C15 H15 0.9500
C16 H16 0.9500

loop_
_geom_torsion_atom_site_label_1
_geom_torsion_atom_site_label_2
_geom_torsion_atom_site_label_3
_geom_torsion_atom_site_label_4
_geom_torsion
C6 C1 C2 C3 -1.5(3)
C7 C1 C2 C3 177.86(19)
C1 C2 C3 C4 0.5(3)
C2 C3 C4 C5 1.0(3)
C3 C4 C5 C6 -1.5(3)
C4 C5 C6 C1 0.5(3)
C2 C1 C6 C5 1.0(3)
C7 C1 C6 C5 -178.34(17)
C2 C1 C7 C8 93.6(2)
C6 C1 C7 C8 -87.0(2)
C1 C7 C8 O1 52.9(2)
C1 C7 C8 C9 -127.25(18)
O1 C8 C9 O2 -2.4(2)
C7 C8 C9 O2 177.74(15)
O1 C8 C9 C11 -120.58(19)
C7 C8 C9 C11 59.5(2)
O1 C8 C9 C10 115.08(19)
C7 C8 C9 C10 -64.8(2)
O2 C9 C11 C16 -42.8(2)
C10 C9 C11 C16 -164.86(18)
C8 C9 C11 C16 74.6(2)
O2 C9 C11 C12 140.05(19)
C10 C9 C11 C12 17.9(3)
C8 C9 C11 C12 -102.6(2)
C16 C11 C12 C13 -0.5(3)
C9 C11 C12 C13 176.66(18)
C11 C12 C13 C14 0.6(3)
C12 C13 C14 C15 -0.2(3)
C13 C14 C15 C16 -0.2(3)
C14 C15 C16 C11 0.2(3)
C12 C11 C16 C15 0.1(3)
C9 C11 C16 C15 -177.16(19)
